data_2230463
loop_
_publ_author_name
'Ayd\?in, Abdullah'
'Akkurt, Mehmet'
'Mete, Ebru'
'Sahin, Ertan'
'Gul, Halise Inci'

_publ_section_title
;
 3-(4-Chlorobenzoyl)-4-(4-chlorophenyl)-1-phenethylpiperidin-4-ol
;
_journal_coeditor_code RZ2590
_journal_issue 6
_journal_name_full 'Acta Crystallographica Section E'
_journal_page_first o1447
_journal_page_last o1448
_journal_paper_doi 10.1107/S1600536811018034
_journal_volume 67
_journal_year 2011
_chemical_formula_iupac 'C26 H25 Cl2 N O2'
_chemical_formula_moiety 'C26 H25 Cl2 N O2'
_chemical_formula_sum 'C26 H25 Cl2 N O2'
_chemical_formula_weight 454.37
_chemical_name_systematic
;
3-(4-Chlorobenzoyl)-4-(4-chlorophenyl)-1-phenethylpiperidin-4-ol
;
_space_group_IT_number 14
_symmetry_cell_setting monoclinic
_symmetry_space_group_name_Hall '-P 2ybc'
_symmetry_space_group_name_H-M 'P 1 21/c 1'
_atom_sites_solution_hydrogens geom
_atom_sites_solution_primary direct
_atom_sites_solution_secondary difmap
_cell_angle_alpha 90
_cell_angle_beta 97.779(13)
_cell_angle_gamma 90
_cell_formula_units_Z 4
_cell_length_a 16.950(4)
_cell_length_b 12.863(3)
_cell_length_c 10.792(2)
_cell_measurement_reflns_used 5626
_cell_measurement_temperature 294(2)
_cell_measurement_theta_max 30.5
_cell_measurement_theta_min 2.4
_cell_volume 2331.3(9)
_computing_cell_refinement 'CrystalClear (Rigaku/MSC, 2005)'
_computing_data_collection 'CrystalClear (Rigaku/MSC, 2005)'
_computing_data_reduction 'CrystalClear (Rigaku/MSC, 2005)'
_computing_molecular_graphics 'ORTEP-3 for Windows (Farrugia, 1997) and PLATON (Spek, 2009)'
_computing_publication_material 'WinGX (Farrugia, 1999)'
_computing_structure_refinement 'SHELXL97 (Sheldrick, 2008)'
_computing_structure_solution 'SIR97 (Altomare <i>et al.</i>,  1999)'
_diffrn_ambient_temperature 294(2)
_diffrn_detector_area_resol_mean 10.00
_diffrn_measured_fraction_theta_full 1.000
_diffrn_measured_fraction_theta_max 1.000
_diffrn_measurement_device 'Rigaku R-AXIS RAPID-S'
_diffrn_measurement_method dtprofit.ref
_diffrn_radiation_monochromator 'Graphite Monochromator'
_diffrn_radiation_source 'Sealed Tube'
_diffrn_radiation_type 'Mo K\a'
_diffrn_radiation_wavelength 0.71073
_diffrn_reflns_av_R_equivalents 0.000
_diffrn_reflns_av_sigmaI/netI 0.1018
_diffrn_reflns_limit_h_max 21
_diffrn_reflns_limit_h_min -21
_diffrn_reflns_limit_k_max 16
_diffrn_reflns_limit_k_min 0
_diffrn_reflns_limit_l_max 13
_diffrn_reflns_limit_l_min 0
_diffrn_reflns_number 4830
_diffrn_reflns_reduction_process
;
;
_diffrn_reflns_theta_full 26.50
_diffrn_reflns_theta_max 26.50
_diffrn_reflns_theta_min 2.43
_exptl_absorpt_coefficient_mu 0.301
_exptl_absorpt_correction_T_max 0.965
_exptl_absorpt_correction_T_min 0.934
_exptl_absorpt_correction_type multi-scan
_exptl_absorpt_process_details
;
[XABS2 (Parkin <i>et al.</i>, 1995);
cubic fit to sin(\q)/\l - 24 parameters]
;
_exptl_crystal_colour colourless
_exptl_crystal_density_diffrn 1.295
_exptl_crystal_density_method 'Not Measured'
_exptl_crystal_description block
_exptl_crystal_F_000 952
_exptl_crystal_size_max 0.230
_exptl_crystal_size_mid 0.140
_exptl_crystal_size_min 0.120
_refine_diff_density_max 0.183
_refine_diff_density_min -0.131
_refine_ls_extinction_method none
_refine_ls_goodness_of_fit_ref 1.073
_refine_ls_hydrogen_treatment constr
_refine_ls_matrix_type full
_refine_ls_number_parameters 282
_refine_ls_number_reflns 4830
_refine_ls_number_restraints 0
_refine_ls_restrained_S_all 1.073
_refine_ls_R_factor_all 0.2205
_refine_ls_R_factor_gt 0.0967
_refine_ls_shift/su_max 0.000
_refine_ls_shift/su_mean 0.000
_refine_ls_structure_factor_coef Fsqd
_refine_ls_weighting_details 'calc w=1/[\s^2^(Fo^2^)+(0.0094P)^2^+1.4373P] where P=(Fo^2^+2Fc^2^)/3'
_refine_ls_weighting_scheme calc
_refine_ls_wR_factor_gt 0.1143
_refine_ls_wR_factor_ref 0.1480
_reflns_number_gt 1939
_reflns_number_total 4830
_reflns_threshold_expression I>2\s(I)
_cod_data_source_file rz2590.cif
_cod_data_source_block I
_cod_original_sg_symbol_H-M 'P 21/c'
_cod_database_code 2230463
_cod_database_fobs_code 2230463

loop_
_symmetry_equiv_pos_site_id
_symmetry_equiv_pos_as_xyz
1 x,y,z
2 -x,1/2+y,1/2-z
3 -x,-y,-z
4 x,1/2-y,1/2+z

loop_
_atom_site_aniso_label
_atom_site_aniso_U_11
_atom_site_aniso_U_22
_atom_site_aniso_U_33
_atom_site_aniso_U_12
_atom_site_aniso_U_13
_atom_site_aniso_U_23
Cl1 0.0835(12) 0.1827(19) 0.1682(18) -0.0113(12) -0.0226(11) -0.0167(15)
Cl2 0.1017(14) 0.190(2) 0.243(3) -0.0701(14) 0.0008(15) -0.0200(18)
O1 0.086(2) 0.076(2) 0.058(2) 0.0178(19) 0.0290(18) 0.0100(17)
O2 0.084(2) 0.063(2) 0.085(3) 0.0156(19) 0.016(2) -0.0046(19)
N1 0.063(3) 0.059(3) 0.056(2) -0.004(2) 0.012(2) 0.005(2)
C1 0.121(6) 0.112(5) 0.103(6) -0.018(4) 0.016(5) -0.025(4)
C2 0.192(10) 0.118(6) 0.113(7) -0.012(7) -0.033(8) -0.029(5)
C3 0.104(7) 0.109(6) 0.184(10) -0.020(5) -0.020(7) 0.010(7)
C4 0.100(6) 0.117(6) 0.171(8) -0.004(4) 0.032(6) 0.036(6)
C5 0.076(4) 0.131(6) 0.112(5) -0.012(4) 0.014(4) 0.029(4)
C6 0.077(4) 0.067(3) 0.079(4) -0.016(3) 0.014(4) 0.001(3)
C7 0.078(4) 0.074(4) 0.114(5) -0.015(3) 0.006(4) -0.002(3)
C8 0.070(3) 0.066(3) 0.070(3) -0.001(3) 0.013(3) 0.005(3)
C9 0.076(3) 0.065(3) 0.067(3) -0.003(3) 0.019(3) 0.014(3)
C10 0.073(3) 0.060(3) 0.064(3) 0.003(3) 0.015(3) 0.010(3)
C11 0.070(3) 0.063(3) 0.049(3) 0.012(3) 0.014(3) 0.002(3)
C12 0.059(3) 0.050(3) 0.049(3) 0.001(2) 0.014(2) 0.000(2)
C13 0.068(3) 0.059(3) 0.054(3) 0.003(2) 0.014(2) 0.002(2)
C14 0.074(3) 0.057(3) 0.045(3) -0.003(3) 0.014(2) 0.002(2)
C15 0.069(3) 0.051(3) 0.053(3) -0.007(3) 0.004(3) 0.010(2)
C16 0.061(3) 0.073(4) 0.076(4) -0.005(3) 0.007(3) -0.002(3)
C17 0.073(4) 0.094(4) 0.098(4) -0.016(3) 0.010(3) -0.004(4)
C18 0.079(4) 0.092(5) 0.109(5) -0.025(4) -0.014(4) 0.008(4)
C19 0.118(6) 0.068(4) 0.112(5) -0.031(4) -0.013(4) -0.004(4)
C20 0.101(5) 0.061(4) 0.082(4) -0.007(3) 0.003(3) 0.004(3)
C21 0.071(3) 0.060(3) 0.044(3) 0.009(3) 0.009(2) 0.006(2)
C22 0.064(3) 0.085(4) 0.070(3) 0.010(3) 0.006(3) -0.010(3)
C23 0.071(4) 0.101(5) 0.088(4) 0.018(3) 0.006(3) -0.007(4)
C24 0.066(4) 0.091(4) 0.091(4) 0.000(3) -0.002(3) 0.008(4)
C25 0.098(5) 0.078(4) 0.075(4) 0.000(3) -0.004(4) -0.001(3)
C26 0.087(4) 0.063(3) 0.060(3) 0.012(3) 0.017(3) 0.006(3)

loop_
_atom_site_type_symbol
_atom_site_label
_atom_site_fract_x
_atom_site_fract_y
_atom_site_fract_z
_atom_site_U_iso_or_equiv
_atom_site_thermal_displace_type
_atom_site_calc_flag
_atom_site_refinement_flags
_atom_site_occupancy
_atom_site_disorder_assembly
_atom_site_disorder_group
Cl Cl1 0.45921(10) 0.30278(16) 0.49332(19) 0.1484(10) Uani d . 1.000 . .
Cl Cl2 0.47453(11) 0.57277(17) 0.1905(2) 0.1803(13) Uani d . 1.000 . .
O O1 0.0660(2) 0.3454(2) 0.3384(3) 0.0716(12) Uani d . 1.000 . .
O O2 0.08304(19) 0.5228(2) 0.1541(3) 0.0769(14) Uani d . 1.000 . .
N N1 -0.0050(2) 0.2257(3) 0.0508(3) 0.0590(16) Uani d . 1.000 . .
C C1 -0.1997(4) 0.1029(5) -0.2619(7) 0.112(3) Uani d . 1.000 . .
C C2 -0.2733(7) 0.1035(6) -0.3331(8) 0.146(5) Uani d . 1.000 . .
C C3 -0.3396(5) 0.1102(6) -0.2802(11) 0.136(5) Uani d . 1.000 . .
C C4 -0.3367(5) 0.1168(5) -0.1543(9) 0.128(4) Uani d . 1.000 . .
C C5 -0.2612(4) 0.1186(5) -0.0817(6) 0.106(3) Uani d . 1.000 . .
C C6 -0.1933(3) 0.1121(4) -0.1342(6) 0.074(2) Uani d . 1.000 . .
C C7 -0.1130(3) 0.1128(4) -0.0571(5) 0.089(3) Uani d . 1.000 . .
C C8 -0.0868(3) 0.2217(3) -0.0146(4) 0.0683(17) Uani d . 1.000 . .
C C9 0.0000(3) 0.1708(4) 0.1714(4) 0.0685(17) Uani d . 1.000 . .
C C10 0.0822(3) 0.1743(3) 0.2431(4) 0.0651(17) Uani d . 1.000 . .
C C11 0.1144(3) 0.2856(3) 0.2674(4) 0.0601(17) Uani d . 1.000 . .
C C12 0.1052(2) 0.3410(3) 0.1367(4) 0.0521(17) Uani d . 1.000 . .
C C13 0.0195(2) 0.3339(3) 0.0750(4) 0.0598(17) Uani d . 1.000 . .
C C14 0.1317(3) 0.4537(4) 0.1482(4) 0.0581(17) Uani d . 1.000 . .
C C15 0.2176(3) 0.4812(4) 0.1536(4) 0.0581(17) Uani d . 1.000 . .
C C16 0.2732(3) 0.4180(4) 0.1104(4) 0.070(2) Uani d . 1.000 . .
C C17 0.3525(3) 0.4459(4) 0.1192(5) 0.089(2) Uani d . 1.000 . .
C C18 0.3752(3) 0.5378(5) 0.1759(6) 0.096(3) Uani d . 1.000 . .
C C19 0.3223(4) 0.6037(4) 0.2184(6) 0.102(3) Uani d . 1.000 . .
C C20 0.2425(3) 0.5758(4) 0.2084(5) 0.082(3) Uani d . 1.000 . .
C C21 0.2001(3) 0.2836(4) 0.3290(4) 0.0582(17) Uani d . 1.000 . .
C C22 0.2562(3) 0.2166(4) 0.2909(4) 0.0733(19) Uani d . 1.000 . .
C C23 0.3354(3) 0.2222(4) 0.3407(5) 0.087(3) Uani d . 1.000 . .
C C24 0.3593(3) 0.2945(5) 0.4313(5) 0.084(2) Uani d . 1.000 . .
C C25 0.3063(4) 0.3599(4) 0.4732(5) 0.085(3) Uani d . 1.000 . .
C C26 0.2267(3) 0.3553(4) 0.4218(4) 0.0694(19) Uani d . 1.000 . .
H H1 -0.15410 0.09610 -0.30030 0.1340 Uiso c R 1.000 . .
H H1A 0.05700 0.31190 0.39960 0.1070 Uiso c R 1.000 . .
H H2 -0.27690 0.09920 -0.41970 0.1750 Uiso c R 1.000 . .
H H3 -0.38870 0.11030 -0.33040 0.1630 Uiso c R 1.000 . .
H H4 -0.38300 0.12010 -0.11710 0.1540 Uiso c R 1.000 . .
H H5 -0.25790 0.12430 0.00480 0.1270 Uiso c R 1.000 . .
H H7A -0.07430 0.08360 -0.10570 0.1070 Uiso c R 1.000 . .
H H7B -0.11450 0.06910 0.01580 0.1070 Uiso c R 1.000 . .
H H8A -0.09080 0.26700 -0.08710 0.0820 Uiso c R 1.000 . .
H H8B -0.12280 0.24810 0.04060 0.0820 Uiso c R 1.000 . .
H H9A -0.01560 0.09880 0.15630 0.0820 Uiso c R 1.000 . .
H H9B -0.03720 0.20210 0.22140 0.0820 Uiso c R 1.000 . .
H H10A 0.11810 0.13630 0.19680 0.0780 Uiso c R 1.000 . .
H H10B 0.08170 0.13950 0.32260 0.0780 Uiso c R 1.000 . .
H H12 0.13890 0.30470 0.08370 0.0620 Uiso c R 1.000 . .
H H13A -0.01500 0.36600 0.12880 0.0720 Uiso c R 1.000 . .
H H13B 0.01370 0.37200 -0.00330 0.0720 Uiso c R 1.000 . .
H H16 0.25700 0.35460 0.07420 0.0840 Uiso c R 1.000 . .
H H17 0.38920 0.40320 0.08740 0.1060 Uiso c R 1.000 . .
H H19 0.33930 0.66710 0.25400 0.1220 Uiso c R 1.000 . .
H H20 0.20580 0.62000 0.23810 0.0990 Uiso c R 1.000 . .
H H22 0.24010 0.16680 0.23040 0.0880 Uiso c R 1.000 . .
H H23 0.37230 0.17720 0.31310 0.1040 Uiso c R 1.000 . .
H H25 0.32310 0.40760 0.53590 0.1020 Uiso c R 1.000 . .
H H26 0.19060 0.40100 0.45010 0.0830 Uiso c R 1.000 . .

loop_
_atom_type_symbol
_atom_type_description
_atom_type_scat_dispersion_real
_atom_type_scat_dispersion_imag
_atom_type_scat_source
C C 0.0033 0.0016 ' International Tables Vol C Tables 4.2.6.8 and 6.1.1.4'
H H 0.0000 0.0000 ' International Tables Vol C Tables 4.2.6.8 and 6.1.1.4'
Cl Cl 0.1484 0.1585 ' International Tables Vol C Tables 4.2.6.8 and 6.1.1.4'
N N 0.0061 0.0033 ' International Tables Vol C Tables 4.2.6.8 and 6.1.1.4'
O O 0.0106 0.0060 ' International Tables Vol C Tables 4.2.6.8 and 6.1.1.4'

loop_
_geom_angle_atom_site_label_1
_geom_angle_atom_site_label_2
_geom_angle_atom_site_label_3
_geom_angle_site_symmetry_1
_geom_angle_site_symmetry_2
_geom_angle_site_symmetry_3
_geom_angle
_geom_angle_publ_flag
C11 O1 H1A . . . 109.00 no
C8 N1 C9 . . . 110.2(3) no
C8 N1 C13 . . . 110.2(3) no
C9 N1 C13 . . . 108.5(3) no
C2 C1 C6 . . . 120.2(7) no
C1 C2 C3 . . . 121.1(9) no
C2 C3 C4 . . . 121.1(9) no
C3 C4 C5 . . . 117.8(8) no
C4 C5 C6 . . . 121.8(7) no
C1 C6 C5 . . . 118.0(6) no
C1 C6 C7 . . . 120.1(5) no
C5 C6 C7 . . . 121.9(6) no
C6 C7 C8 . . . 112.3(4) no
N1 C8 C7 . . . 113.3(4) no
N1 C9 C10 . . . 112.3(4) no
C9 C10 C11 . . . 113.5(4) no
O1 C11 C10 . . . 112.2(4) no
O1 C11 C12 . . . 104.1(3) no
C10 C11 C12 . . . 106.2(3) no
C10 C11 C21 . . . 110.8(4) no
C12 C11 C21 . . . 112.0(4) no
O1 C11 C21 . . . 111.2(4) no
C11 C12 C13 . . . 109.9(3) no
C11 C12 C14 . . . 111.6(3) no
C13 C12 C14 . . . 110.4(3) no
N1 C13 C12 . . . 111.5(3) no
O2 C14 C12 . . . 120.4(4) no
C12 C14 C15 . . . 120.4(4) no
O2 C14 C15 . . . 119.2(4) no
C14 C15 C16 . . . 123.9(5) no
C14 C15 C20 . . . 117.5(4) no
C16 C15 C20 . . . 118.6(5) no
C15 C16 C17 . . . 121.9(5) no
C16 C17 C18 . . . 118.0(5) no
Cl2 C18 C19 . . . 119.1(5) no
C17 C18 C19 . . . 122.3(5) no
Cl2 C18 C17 . . . 118.6(4) no
C18 C19 C20 . . . 119.5(5) no
C15 C20 C19 . . . 119.6(5) no
C11 C21 C26 . . . 120.2(4) no
C22 C21 C26 . . . 117.2(5) no
C11 C21 C22 . . . 122.4(4) no
C21 C22 C23 . . . 121.5(5) no
C22 C23 C24 . . . 119.5(5) no
Cl1 C24 C23 . . . 119.7(4) no
Cl1 C24 C25 . . . 119.3(5) no
C23 C24 C25 . . . 121.0(5) no
C24 C25 C26 . . . 119.6(5) no
C21 C26 C25 . . . 121.2(5) no
C2 C1 H1 . . . 120.00 no
C6 C1 H1 . . . 120.00 no
C1 C2 H2 . . . 120.00 no
C3 C2 H2 . . . 119.00 no
C2 C3 H3 . . . 119.00 no
C4 C3 H3 . . . 119.00 no
C3 C4 H4 . . . 121.00 no
C5 C4 H4 . . . 121.00 no
C4 C5 H5 . . . 119.00 no
C6 C5 H5 . . . 119.00 no
C6 C7 H7A . . . 109.00 no
C6 C7 H7B . . . 109.00 no
C8 C7 H7A . . . 109.00 no
C8 C7 H7B . . . 109.00 no
H7A C7 H7B . . . 108.00 no
N1 C8 H8A . . . 109.00 no
N1 C8 H8B . . . 109.00 no
C7 C8 H8A . . . 109.00 no
C7 C8 H8B . . . 109.00 no
H8A C8 H8B . . . 108.00 no
N1 C9 H9A . . . 109.00 no
N1 C9 H9B . . . 109.00 no
C10 C9 H9A . . . 109.00 no
C10 C9 H9B . . . 109.00 no
H9A C9 H9B . . . 108.00 no
C9 C10 H10A . . . 109.00 no
C9 C10 H10B . . . 109.00 no
C11 C10 H10A . . . 109.00 no
C11 C10 H10B . . . 109.00 no
H10A C10 H10B . . . 108.00 no
C11 C12 H12 . . . 108.00 no
C13 C12 H12 . . . 108.00 no
C14 C12 H12 . . . 108.00 no
N1 C13 H13A . . . 109.00 no
N1 C13 H13B . . . 109.00 no
C12 C13 H13A . . . 109.00 no
C12 C13 H13B . . . 109.00 no
H13A C13 H13B . . . 108.00 no
C15 C16 H16 . . . 119.00 no
C17 C16 H16 . . . 119.00 no
C16 C17 H17 . . . 121.00 no
C18 C17 H17 . . . 121.00 no
C18 C19 H19 . . . 120.00 no
C20 C19 H19 . . . 120.00 no
C15 C20 H20 . . . 120.00 no
C19 C20 H20 . . . 120.00 no
C21 C22 H22 . . . 119.00 no
C23 C22 H22 . . . 119.00 no
C22 C23 H23 . . . 120.00 no
C24 C23 H23 . . . 120.00 no
C24 C25 H25 . . . 120.00 no
C26 C25 H25 . . . 120.00 no
C21 C26 H26 . . . 119.00 no
C25 C26 H26 . . . 119.00 no

loop_
_geom_bond_atom_site_label_1
_geom_bond_atom_site_label_2
_geom_bond_site_symmetry_1
_geom_bond_site_symmetry_2
_geom_bond_distance
_geom_bond_publ_flag
Cl1 C24 . . 1.738(5) no
Cl2 C18 . . 1.729(6) no
O1 C11 . . 1.422(6) no
O2 C14 . . 1.220(6) no
O1 H1A . . 0.8200 no
N1 C9 . . 1.473(6) no
N1 C13 . . 1.466(5) no
N1 C8 . . 1.469(6) no
C1 C2 . . 1.374(13) no
C1 C6 . . 1.373(10) no
C2 C3 . . 1.330(15) no
C3 C4 . . 1.356(15) no
C4 C5 . . 1.407(11) no
C5 C6 . . 1.352(9) no
C6 C7 . . 1.496(8) no
C7 C8 . . 1.521(7) no
C9 C10 . . 1.500(7) no
C10 C11 . . 1.542(6) no
C11 C12 . . 1.569(6) no
C11 C21 . . 1.514(7) no
C12 C14 . . 1.518(6) no
C12 C13 . . 1.517(5) no
C14 C15 . . 1.492(7) no
C15 C16 . . 1.373(7) no
C15 C20 . . 1.393(7) no
C16 C17 . . 1.382(7) no
C17 C18 . . 1.362(8) no
C18 C19 . . 1.358(8) no
C19 C20 . . 1.389(8) no
C21 C26 . . 1.391(7) no
C21 C22 . . 1.386(7) no
C22 C23 . . 1.379(7) no
C23 C24 . . 1.370(8) no
C24 C25 . . 1.353(8) no
C25 C26 . . 1.389(8) no
C1 H1 . . 0.9300 no
C2 H2 . . 0.9300 no
C3 H3 . . 0.9300 no
C4 H4 . . 0.9300 no
C5 H5 . . 0.9300 no
C7 H7A . . 0.9700 no
C7 H7B . . 0.9700 no
C8 H8A . . 0.9700 no
C8 H8B . . 0.9700 no
C9 H9A . . 0.9700 no
C9 H9B . . 0.9700 no
C10 H10A . . 0.9700 no
C10 H10B . . 0.9700 no
C12 H12 . . 0.9800 no
C13 H13A . . 0.9700 no
C13 H13B . . 0.9700 no
C16 H16 . . 0.9300 no
C17 H17 . . 0.9300 no
C19 H19 . . 0.9300 no
C20 H20 . . 0.9300 no
C22 H22 . . 0.9300 no
C23 H23 . . 0.9300 no
C25 H25 . . 0.9300 no
C26 H26 . . 0.9300 no

loop_
_geom_hbond_atom_site_label_D
_geom_hbond_atom_site_label_H
_geom_hbond_atom_site_label_A
_geom_hbond_site_symmetry_A
_geom_hbond_distance_DH
_geom_hbond_distance_HA
_geom_hbond_distance_DA
_geom_hbond_angle_DHA
_geom_hbond_publ_flag
O1 H1A N1 4_555 0.82 2.11 2.879(5) 155 yes
C13 H13B O2 3_565 0.97 2.54 3.372(5) 144 yes
C2 H2 Cg2 2_544 0.93 2.85 3.739(9) 159 yes
C16 H16 Cg3 4_554 0.93 2.85 3.646(5) 144 yes

loop_
_geom_torsion_atom_site_label_1
_geom_torsion_atom_site_label_2
_geom_torsion_atom_site_label_3
_geom_torsion_atom_site_label_4
_geom_torsion_site_symmetry_1
_geom_torsion_site_symmetry_2
_geom_torsion_site_symmetry_3
_geom_torsion_site_symmetry_4
_geom_torsion
_geom_torsion_publ_flag
C9 N1 C13 C12 . . . . 62.1(4) no
C9 N1 C8 C7 . . . . -67.4(5) no
C13 N1 C8 C7 . . . . 173.0(4) no
C8 N1 C13 C12 . . . . -177.2(3) no
C13 N1 C9 C10 . . . . -58.3(5) no
C8 N1 C9 C10 . . . . -179.0(4) no
C2 C1 C6 C7 . . . . -179.2(6) no
C6 C1 C2 C3 . . . . -1.8(11) no
C2 C1 C6 C5 . . . . 1.9(9) no
C1 C2 C3 C4 . . . . 0.1(12) no
C2 C3 C4 C5 . . . . 1.4(11) no
C3 C4 C5 C6 . . . . -1.2(10) no
C4 C5 C6 C1 . . . . -0.4(9) no
C4 C5 C6 C7 . . . . -179.3(5) no
C1 C6 C7 C8 . . . . 102.4(6) no
C5 C6 C7 C8 . . . . -78.7(6) no
C6 C7 C8 N1 . . . . -174.4(4) no
N1 C9 C10 C11 . . . . 56.4(5) no
C9 C10 C11 C12 . . . . -52.7(5) no
C9 C10 C11 C21 . . . . -174.6(4) no
C9 C10 C11 O1 . . . . 60.4(5) no
C10 C11 C12 C13 . . . . 54.7(4) no
O1 C11 C12 C13 . . . . -63.8(4) no
O1 C11 C12 C14 . . . . 59.0(4) no
C21 C11 C12 C14 . . . . -61.3(5) no
O1 C11 C21 C22 . . . . 168.5(4) no
O1 C11 C21 C26 . . . . -16.0(6) no
C10 C11 C21 C22 . . . . 43.0(6) no
C10 C11 C21 C26 . . . . -141.5(4) no
C12 C11 C21 C22 . . . . -75.4(5) no
C12 C11 C21 C26 . . . . 100.1(5) no
C21 C11 C12 C13 . . . . 175.9(3) no
C10 C11 C12 C14 . . . . 177.6(4) no
C14 C12 C13 N1 . . . . 174.0(3) no
C11 C12 C14 O2 . . . . -96.0(5) no
C13 C12 C14 O2 . . . . 26.5(6) no
C13 C12 C14 C15 . . . . -154.0(4) no
C11 C12 C14 C15 . . . . 83.5(5) no
C11 C12 C13 N1 . . . . -62.5(4) no
O2 C14 C15 C16 . . . . -159.1(4) no
O2 C14 C15 C20 . . . . 22.4(6) no
C12 C14 C15 C16 . . . . 21.5(6) no
C12 C14 C15 C20 . . . . -157.1(4) no
C14 C15 C16 C17 . . . . -178.9(4) no
C20 C15 C16 C17 . . . . -0.4(7) no
C14 C15 C20 C19 . . . . 178.4(5) no
C16 C15 C20 C19 . . . . -0.2(7) no
C15 C16 C17 C18 . . . . 1.9(8) no
C16 C17 C18 Cl2 . . . . 178.8(4) no
C16 C17 C18 C19 . . . . -2.9(9) no
Cl2 C18 C19 C20 . . . . -179.3(5) no
C17 C18 C19 C20 . . . . 2.4(10) no
C18 C19 C20 C15 . . . . -0.8(9) no
C11 C21 C22 C23 . . . . 174.2(4) no
C26 C21 C22 C23 . . . . -1.5(7) no
C11 C21 C26 C25 . . . . -175.3(4) no
C22 C21 C26 C25 . . . . 0.5(7) no
C21 C22 C23 C24 . . . . 1.0(8) no
C22 C23 C24 Cl1 . . . . -179.4(4) no
C22 C23 C24 C25 . . . . 0.5(8) no
Cl1 C24 C25 C26 . . . . 178.5(4) no
C23 C24 C25 C26 . . . . -1.4(8) no
C24 C25 C26 C21 . . . . 0.9(8) no
